data_7012626
loop_
_publ_author_name
'Tolis, Evangelos J.'
'Manos, Manolis J.'
'Terzis, Aris'
'Raptopoulou, Catherine P.'
'Kabanos, Themistoklis A.'

_publ_section_title
;
 Mimicking the oxidized glutathione-VIVO2+ speciesAbbreviations used:
 bipy, 2,2'-bipyridine; phen, 1,10-phenanthroline; H3mpg,
 N-(2-mercaptopropionyl)glycine; H2mpgS--S2--, the oxidized-S,S dimer
 of H3mpg (see Scheme 1).
;
_journal_issue 5
_journal_name_full 'Dalton Transactions'
_journal_page_first 775
_journal_paper_doi 10.1039/b212419j
_journal_year 2003
_chemical_formula_sum 'C26 H26 N4 O9 V2'
_chemical_formula_weight 640.39
_chemical_name_systematic
;
?
;
_space_group_IT_number 33
_symmetry_cell_setting orthorhombic
_symmetry_space_group_name_Hall 'P 2c -2n'
_symmetry_space_group_name_H-M 'P n a 21'
_atom_sites_solution_hydrogens geom
_atom_sites_solution_primary direct
_atom_sites_solution_secondary difmap
_audit_creation_method SHELXL
_cell_angle_alpha 90.00
_cell_angle_beta 90.00
_cell_angle_gamma 90.00
_cell_formula_units_Z 4
_cell_length_a 20.38(1)
_cell_length_b 8.235(4)
_cell_length_c 16.64(1)
_cell_measurement_reflns_used 25
_cell_measurement_temperature 298
_cell_measurement_theta_max 11.7
_cell_measurement_theta_min 5.4
_cell_volume 2793(3)
_computing_cell_refinement 'Program LEAST (UCLA Cryst.package, C.E.strouse 1994)'
_computing_data_collection 'Program COLLECT (UCLA Cryst.package, C.E.strouse 1994)'
_computing_data_reduction 'Program REDUCE (UCLA Cryst.package, C.E.strouse 1994)'
_computing_molecular_graphics ORTEP
_computing_structure_refinement 'SHELXL-93 (Sheldrick, 1993)'
_computing_structure_solution 'SHELXS-86 (Sheldrick, 1986)'
_diffrn_ambient_temperature 298
_diffrn_measurement_device 'Crystal Logic Dual Goniometer'
_diffrn_measurement_method 'theta-2theta scans'
_diffrn_radiation_monochromator graphite
_diffrn_radiation_source 'fine-focus sealed tube'
_diffrn_radiation_type MoK\a
_diffrn_radiation_wavelength 0.71073
_diffrn_reflns_av_R_equivalents 0.1148
_diffrn_reflns_av_sigmaI/netI 0.0520
_diffrn_reflns_limit_h_max 24
_diffrn_reflns_limit_h_min 0
_diffrn_reflns_limit_k_max 9
_diffrn_reflns_limit_k_min 0
_diffrn_reflns_limit_l_max 18
_diffrn_reflns_limit_l_min -19
_diffrn_reflns_number 4520
_diffrn_reflns_theta_max 24.98
_diffrn_reflns_theta_min 2.00
_diffrn_standards_decay_% -2.4
_diffrn_standards_interval_count 97
_diffrn_standards_number 3
_exptl_absorpt_coefficient_mu 0.728
_exptl_crystal_colour orange-brown
_exptl_crystal_density_diffrn 1.523
_exptl_crystal_density_meas 1.50
_exptl_crystal_density_method 'floating method'
_exptl_crystal_description parallelipiped
_exptl_crystal_F_000 1312
_exptl_crystal_size_max 0.45
_exptl_crystal_size_mid 0.15
_exptl_crystal_size_min 0.10
_refine_diff_density_max 0.229
_refine_diff_density_min -0.217
_refine_diff_density_rms 0.052
_refine_ls_abs_structure_details 'Flack H D (1983), Acta Cryst. A39, 876-881'
_refine_ls_abs_structure_Flack 0.28(3)
_refine_ls_extinction_method none
_refine_ls_goodness_of_fit_all 1.215
_refine_ls_goodness_of_fit_obs 1.191
_refine_ls_matrix_type full
_refine_ls_number_parameters 445
_refine_ls_number_reflns 4518
_refine_ls_number_restraints 1
_refine_ls_restrained_S_all 1.216
_refine_ls_restrained_S_obs 1.191
_refine_ls_R_factor_all 0.0575
_refine_ls_R_factor_obs 0.0446
_refine_ls_shift/esd_max -0.004
_refine_ls_shift/esd_mean 0.000
_refine_ls_structure_factor_coef Fsqd
_refine_ls_weighting_details 'w=1/[\s^2^(Fo^2^)+(0.0000P)^2^+2.4451P] where P=(Fo^2^+2Fc^2^)/3'
_refine_ls_weighting_scheme calc
_refine_ls_wR_factor_all 0.1095
_refine_ls_wR_factor_obs 0.1000
_reflns_number_observed 3982
_reflns_number_total 4519
_reflns_observed_criterion >2sigma(I)
_cod_data_source_file b212419j.txt
_cod_data_source_block vobgsh
_cod_depositor_comments
;
The following automatic conversions were performed:

'_symmetry_cell_setting' tag value 'orthorhomibic' was replaced with
'orthorhombic' value as specified in the replacement file
'/home/robertas/cod-tools/perl-scripts/inputs/replacement_values.lst'.

Automatic conversion script
Id: cif_fix_values 3143 2015-03-26 13:38:13Z robertas 

The following automatic conversions were performed:

'_refine_ls_weighting_scheme' value 'calc
w=1/[\s^2^(Fo^2^)+(0.0000P)^2^+2.4451P] where P=(Fo^2^+2Fc^2^)/3' was
changed to 'calc'. New tag '_refine_ls_weighting_details' was
created. The value of the new tag was set to
'w=1/[\s^2^(Fo^2^)+(0.0000P)^2^+2.4451P] where P=(Fo^2^+2Fc^2^)/3'.

Automatic conversion script
Id: cif_fix_values 3143 2015-03-26 13:38:13Z robertas 
;
_cod_original_cell_volume 2794(1)
_cod_original_sg_symbol_H-M Pna21
_cod_database_code 7012626

loop_
_symmetry_equiv_pos_as_xyz
'x, y, z'
'-x, -y, z+1/2'
'x+1/2, -y+1/2, z'
'-x+1/2, y+1/2, z+1/2'

loop_
_atom_site_aniso_label
_atom_site_aniso_U_11
_atom_site_aniso_U_22
_atom_site_aniso_U_33
_atom_site_aniso_U_23
_atom_site_aniso_U_13
_atom_site_aniso_U_12
V1 0.0550(5) 0.0397(4) 0.0361(4) 0.0055(4) -0.0042(4) -0.0040(4)
V2 0.0495(4) 0.0415(4) 0.0414(4) 0.0044(4) 0.0040(4) -0.0008(4)
O1 0.065(2) 0.056(2) 0.043(2) 0.002(2) -0.007(2) -0.001(2)
O2 0.071(2) 0.068(2) 0.059(2) 0.003(2) 0.014(2) -0.003(2)
O3 0.061(2) 0.041(2) 0.048(2) 0.012(2) -0.007(2) -0.008(2)
O4 0.068(2) 0.042(2) 0.048(2) 0.013(2) -0.009(2) -0.009(2)
O5 0.068(2) 0.042(2) 0.057(3) 0.006(2) -0.014(2) -0.003(2)
O6 0.067(2) 0.047(2) 0.048(2) 0.010(2) -0.013(2) -0.014(2)
O8 0.057(2) 0.045(2) 0.055(2) 0.010(2) 0.003(2) 0.002(2)
N1 0.054(3) 0.044(2) 0.040(2) 0.005(2) -0.001(2) -0.002(2)
N2 0.066(3) 0.039(2) 0.047(3) 0.005(2) 0.006(2) -0.003(2)
N3 0.047(2) 0.040(2) 0.055(3) 0.003(2) 0.002(2) 0.002(2)
N4 0.046(3) 0.061(3) 0.043(2) 0.008(2) 0.007(2) 0.009(2)
C1 0.061(4) 0.052(3) 0.041(3) 0.001(3) -0.003(3) -0.001(3)
C2 0.064(4) 0.067(4) 0.061(4) 0.005(3) -0.005(3) 0.005(4)
C3 0.069(4) 0.080(5) 0.057(4) 0.017(3) -0.017(3) 0.003(4)
C4 0.077(4) 0.078(4) 0.039(3) 0.013(3) -0.003(3) -0.007(4)
C5 0.063(3) 0.050(3) 0.033(3) 0.010(2) -0.005(2) -0.011(3)
C6 0.071(4) 0.056(3) 0.031(3) 0.007(2) 0.002(2) -0.016(3)
C7 0.075(4) 0.079(4) 0.041(3) -0.001(3) 0.010(3) -0.008(4)
C8 0.093(5) 0.075(5) 0.050(4) -0.008(4) 0.017(4) -0.008(4)
C9 0.076(5) 0.067(4) 0.068(4) -0.002(3) 0.016(4) 0.004(4)
C10 0.077(4) 0.054(4) 0.052(4) 0.007(3) 0.004(3) -0.003(3)
C11 0.061(4) 0.054(3) 0.071(4) -0.002(3) 0.011(3) -0.004(3)
C12 0.046(4) 0.077(5) 0.100(6) 0.006(4) 0.011(4) -0.006(4)
C13 0.064(4) 0.065(4) 0.098(6) -0.004(4) -0.015(4) -0.017(3)
C14 0.066(4) 0.058(4) 0.060(4) 0.002(3) -0.011(3) -0.005(3)
C15 0.057(3) 0.035(3) 0.050(3) 0.004(2) -0.004(3) 0.006(2)
C16 0.061(3) 0.046(3) 0.046(3) 0.005(2) 0.002(3) 0.011(3)
C17 0.084(5) 0.062(4) 0.050(4) 0.002(3) 0.004(4) 0.013(4)
C18 0.102(6) 0.082(5) 0.051(4) 0.003(4) 0.028(4) 0.030(5)
C19 0.065(4) 0.103(6) 0.068(5) 0.028(4) 0.020(4) 0.028(4)
C20 0.060(4) 0.084(4) 0.050(3) 0.013(3) 0.002(3) 0.008(4)
C21 0.062(3) 0.042(2) 0.046(3) -0.005(3) 0.004(3) 0.001(2)
C22 0.088(4) 0.043(3) 0.060(3) 0.006(2) -0.001(3) -0.011(3)
C23 0.073(4) 0.048(3) 0.036(3) 0.004(2) -0.006(3) -0.016(3)
O7 0.080(3) 0.061(2) 0.051(2) 0.017(2) -0.021(2) -0.017(2)
C24 0.124(6) 0.050(3) 0.067(4) 0.012(3) -0.028(4) -0.031(4)
C25 0.054(3) 0.051(3) 0.057(3) 0.004(3) -0.002(3) -0.002(3)
O9 0.086(3) 0.092(3) 0.112(4) 0.032(4) 0.027(3) 0.032(3)
C26 0.093(5) 0.044(3) 0.101(5) 0.013(4) -0.021(4) 0.003(3)

loop_
_atom_site_label
_atom_site_type_symbol
_atom_site_fract_x
_atom_site_fract_y
_atom_site_fract_z
_atom_site_U_iso_or_equiv
_atom_site_thermal_displace_type
_atom_site_occupancy
_atom_site_calc_flag
_atom_site_refinement_flags
_atom_site_disorder_group
V1 V 0.71726(4) 0.22713(9) -0.74033(5) 0.0436(2) Uani 1 d . .
V2 V 0.55189(4) 0.24032(10) -0.81817(5) 0.0441(2) Uani 1 d . .
O1 O 0.7559(2) 0.1447(4) -0.8129(2) 0.0548(9) Uani 1 d . .
O2 O 0.5098(2) 0.2460(5) -0.7387(3) 0.0663(10) Uani 1 d . .
O3 O 0.6390(2) 0.3217(5) -0.7880(2) 0.0497(9) Uani 1 d . .
O4 O 0.6640(2) 0.0293(4) -0.7056(2) 0.0527(9) Uani 1 d . .
O5 O 0.5853(2) 0.0088(4) -0.7987(2) 0.0553(10) Uani 1 d . .
O6 O 0.7613(2) 0.4478(4) -0.7385(2) 0.0538(9) Uani 1 d . .
O8 O 0.5379(2) 0.4574(5) -0.8680(2) 0.0523(9) Uani 1 d . .
N1 N 0.7922(2) 0.1553(5) -0.6557(3) 0.0458(10) Uani 1 d . .
N2 N 0.6854(2) 0.3115(5) -0.6161(3) 0.0509(11) Uani 1 d . .
N3 N 0.4718(2) 0.1504(5) -0.8918(3) 0.0472(10) Uani 1 d . .
N4 N 0.5924(2) 0.1707(6) -0.9441(3) 0.0500(11) Uani 1 d . .
C1 C 0.8471(3) 0.0790(7) -0.6800(4) 0.0512(14) Uani 1 d . .
C2 C 0.8945(3) 0.0271(8) -0.6285(4) 0.064(2) Uani 1 d . .
C3 C 0.8862(3) 0.0486(9) -0.5484(4) 0.069(2) Uani 1 d . .
C4 C 0.8310(3) 0.1291(9) -0.5211(4) 0.065(2) Uani 1 d . .
C5 C 0.7850(3) 0.1834(6) -0.5766(3) 0.0484(13) Uani 1 d . .
C6 C 0.7266(3) 0.2797(7) -0.5546(3) 0.0529(14) Uani 1 d . .
C7 C 0.7145(3) 0.3371(9) -0.4778(3) 0.065(2) Uani 1 d . .
C8 C 0.6612(4) 0.4306(9) -0.4650(4) 0.073(2) Uani 1 d . .
C9 C 0.6185(4) 0.4626(9) -0.5252(4) 0.070(2) Uani 1 d . .
C10 C 0.6319(4) 0.3988(8) -0.6017(4) 0.061(2) Uani 1 d . .
C11 C 0.4096(3) 0.1561(8) -0.8645(4) 0.062(2) Uani 1 d . .
C12 C 0.3571(4) 0.1144(10) -0.9122(5) 0.074(2) Uani 1 d . .
C13 C 0.3672(3) 0.0632(9) -0.9878(5) 0.076(2) Uani 1 d . .
C14 C 0.4301(3) 0.0519(8) -1.0155(4) 0.061(2) Uani 1 d . .
C15 C 0.4816(3) 0.0983(6) -0.9677(3) 0.0473(12) Uani 1 d . .
C16 C 0.5501(3) 0.0982(6) -0.9950(3) 0.0508(13) Uani 1 d . .
C17 C 0.5702(4) 0.0327(8) -1.0685(4) 0.065(2) Uani 1 d . .
C18 C 0.6354(4) 0.0464(10) -1.0887(5) 0.079(2) Uani 1 d . .
C19 C 0.6786(4) 0.1242(10) -1.0388(5) 0.079(2) Uani 1 d . .
C20 C 0.6547(3) 0.1819(9) -0.9663(4) 0.065(2) Uani 1 d . .
C21 C 0.6184(3) -0.0457(6) -0.7424(4) 0.0499(12) Uani 1 d . .
C22 C 0.6052(3) -0.2161(7) -0.7154(4) 0.064(2) Uani 1 d . .
H22A H 0.6301(16) -0.2386(18) -0.6678(15) 0.091(13) Uiso 1 calc R .
H22B H 0.6177(19) -0.2905(7) -0.7571(10) 0.091(13) Uiso 1 calc R .
H22C H 0.5592(5) -0.2283(15) -0.7041(24) 0.091(13) Uiso 1 calc R .
C23 C 0.7501(3) 0.5723(6) -0.7823(3) 0.0524(14) Uani 1 d . .
O7 O 0.7097(2) 0.5779(5) -0.8364(2) 0.0642(11) Uani 1 d . .
C24 C 0.7915(4) 0.7200(7) -0.7649(4) 0.080(2) Uani 1 d . .
H24A H 0.7976(17) 0.7304(30) -0.7079(4) 0.098(15) Uiso 1 calc R .
H24B H 0.7698(11) 0.8151(9) -0.7851(23) 0.098(15) Uiso 1 calc R .
H24C H 0.8334(9) 0.7086(24) -0.7905(21) 0.098(15) Uiso 1 calc R .
C25 C 0.4935(3) 0.5609(7) -0.8554(4) 0.0540(13) Uani 1 d . .
O9 O 0.4447(2) 0.5325(6) -0.8145(4) 0.097(2) Uani 1 d . .
C26 C 0.4999(4) 0.7207(7) -0.8950(5) 0.079(2) Uani 1 d . .
H26A H 0.5438(9) 0.7606(33) -0.8880(30) 0.137(21) Uiso 1 calc R .
H26B H 0.4694(20) 0.7956(20) -0.8715(24) 0.137(21) Uiso 1 calc R .
H26C H 0.4907(28) 0.7096(15) -0.9513(8) 0.137(21) Uiso 1 calc R .
HO3 H 0.6462(31) 0.4056(79) -0.8021(42) 0.071(22) Uiso 1 d . .
H1 H 0.8471(22) 0.0629(55) -0.7291(34) 0.037(13) Uiso 1 d . .
H2 H 0.9278(26) -0.0273(62) -0.6462(29) 0.037(14) Uiso 1 d . .
H3 H 0.9224(30) 0.0070(72) -0.5128(38) 0.070(18) Uiso 1 d . .
H4 H 0.8164(24) 0.1624(61) -0.4732(32) 0.041(14) Uiso 1 d . .
H7 H 0.7464(31) 0.3106(80) -0.4365(41) 0.074(19) Uiso 1 d . .
H8 H 0.6543(30) 0.4880(76) -0.4177(38) 0.066(19) Uiso 1 d . .
H9 H 0.5792(29) 0.5296(72) -0.5286(35) 0.059(17) Uiso 1 d . .
H10 H 0.6041(27) 0.4239(70) -0.6430(34) 0.054(17) Uiso 1 d . .
H11 H 0.4056(23) 0.1863(60) -0.8091(33) 0.042(13) Uiso 1 d . .
H12 H 0.3224(34) 0.1202(91) -0.9011(44) 0.080(25) Uiso 1 d . .
H13 H 0.3297(30) 0.0026(69) -1.0187(35) 0.060(16) Uiso 1 d . .
H14 H 0.4400(32) 0.0200(84) -1.0619(40) 0.075(24) Uiso 1 d . .
H17 H 0.5376(32) -0.0128(80) -1.1011(41) 0.072(21) Uiso 1 d . .
H18 H 0.6444(37) 0.0065(90) -1.1340(43) 0.086(24) Uiso 1 d . .
H19 H 0.7256(35) 0.1476(86) -1.0520(42) 0.087(22) Uiso 1 d . .
H20 H 0.6841(25) 0.2512(61) -0.9343(30) 0.042(14) Uiso 1 d . .

loop_
_atom_type_symbol
_atom_type_description
_atom_type_scat_dispersion_real
_atom_type_scat_dispersion_imag
_atom_type_scat_source
C C 0.0033 0.0016 'International Tables Vol C Tables 4.2.6.8 and 6.1.1.4'
H H 0.0000 0.0000 'International Tables Vol C Tables 4.2.6.8 and 6.1.1.4'
N N 0.0061 0.0033 'International Tables Vol C Tables 4.2.6.8 and 6.1.1.4'
O O 0.0106 0.0060 'International Tables Vol C Tables 4.2.6.8 and 6.1.1.4'
V V 0.3005 0.5294 'International Tables Vol C Tables 4.2.6.8 and 6.1.1.4'

loop_
_geom_angle_atom_site_label_1
_geom_angle_atom_site_label_2
_geom_angle_atom_site_label_3
_geom_angle
_geom_angle_site_symmetry_1
_geom_angle_site_symmetry_3
_geom_angle_publ_flag
O1 V1 O3 105.4(2) . . ?
O1 V1 O6 100.1(2) . . ?
O3 V1 O6 90.6(2) . . ?
O1 V1 O4 97.9(2) . . ?
O3 V1 O4 89.9(2) . . ?
O6 V1 O4 161.2(2) . . ?
O1 V1 N1 91.6(2) . . ?
O3 V1 N1 162.9(2) . . ?
O6 V1 N1 85.5(2) . . ?
O4 V1 N1 88.5(2) . . ?
O1 V1 N2 163.7(2) . . ?
O3 V1 N2 90.8(2) . . ?
O6 V1 N2 80.7(2) . . ?
O4 V1 N2 80.5(2) . . ?
N1 V1 N2 72.1(2) . . ?
O2 V2 O3 105.6(2) . . ?
O2 V2 O8 104.1(2) . . ?
O3 V2 O8 86.0(2) . . ?
O2 V2 O5 94.3(2) . . ?
O3 V2 O5 88.7(2) . . ?
O8 V2 O5 161.5(2) . . ?
O2 V2 N3 94.2(2) . . ?
O3 V2 N3 160.2(2) . . ?
O8 V2 N3 87.9(2) . . ?
O5 V2 N3 91.2(2) . . ?
O2 V2 N4 163.1(2) . . ?
O3 V2 N4 89.6(2) . . ?
O8 V2 N4 84.1(2) . . ?
O5 V2 N4 78.2(2) . . ?
N3 V2 N4 71.0(2) . . ?
V1 O3 V2 135.2(2) . . ?
C21 O4 V1 129.8(3) . . ?
C21 O5 V2 129.6(3) . . ?
C23 O6 V1 129.2(3) . . ?
C25 O8 V2 129.9(4) . . ?
C5 N1 C1 117.7(5) . . ?
C5 N1 V1 120.9(4) . . ?
C1 N1 V1 121.3(4) . . ?
C10 N2 C6 118.6(5) . . ?
C10 N2 V1 124.3(4) . . ?
C6 N2 V1 116.9(4) . . ?
C11 N3 C15 117.7(5) . . ?
C11 N3 V2 120.4(4) . . ?
C15 N3 V2 121.8(4) . . ?
C20 N4 C16 117.8(5) . . ?
C20 N4 V2 125.1(4) . . ?
C16 N4 V2 116.7(3) . . ?
N1 C1 C2 123.2(6) . . ?
C3 C2 C1 119.3(7) . . ?
C2 C3 C4 119.2(6) . . ?
C3 C4 C5 119.0(6) . . ?
N1 C5 C4 121.4(6) . . ?
N1 C5 C6 115.0(5) . . ?
C4 C5 C6 123.5(5) . . ?
N2 C6 C7 121.5(6) . . ?
N2 C6 C5 114.7(5) . . ?
C7 C6 C5 123.8(5) . . ?
C8 C7 C6 119.0(7) . . ?
C7 C8 C9 120.8(7) . . ?
C8 C9 C10 118.2(7) . . ?
N2 C10 C9 121.7(7) . . ?
N3 C11 C12 122.0(7) . . ?
C13 C12 C11 119.9(7) . . ?
C12 C13 C14 118.8(7) . . ?
C13 C14 C15 120.2(7) . . ?
N3 C15 C14 121.3(6) . . ?
N3 C15 C16 115.4(5) . . ?
C14 C15 C16 123.2(5) . . ?
N4 C16 C17 122.3(6) . . ?
N4 C16 C15 114.4(5) . . ?
C17 C16 C15 123.2(6) . . ?
C18 C17 C16 117.7(7) . . ?
C19 C18 C17 120.7(7) . . ?
C18 C19 C20 117.6(7) . . ?
N4 C20 C19 123.8(7) . . ?
O5 C21 O4 125.8(5) . . ?
O5 C21 C22 117.9(5) . . ?
O4 C21 C22 116.3(5) . . ?
O7 C23 O6 124.8(5) . . ?
O7 C23 C24 119.2(5) . . ?
O6 C23 C24 116.0(5) . . ?
O9 C25 O8 123.0(5) . . ?
O9 C25 C26 119.2(6) . . ?
O8 C25 C26 117.7(6) . . ?

loop_
_geom_bond_atom_site_label_1
_geom_bond_atom_site_label_2
_geom_bond_distance
_geom_bond_site_symmetry_2
_geom_bond_publ_flag
V1 O1 1.593(4) . ?
V1 O3 1.944(4) . ?
V1 O6 2.027(3) . ?
V1 O4 2.041(4) . ?
V1 N1 2.160(4) . ?
V1 N2 2.276(5) . ?
V2 O2 1.577(4) . ?
V2 O3 1.964(4) . ?
V2 O8 1.991(4) . ?
V2 O5 2.050(4) . ?
V2 N3 2.170(5) . ?
V2 N4 2.324(5) . ?
O4 C21 1.272(6) . ?
O5 C21 1.240(6) . ?
O6 C23 1.278(6) . ?
O8 C25 1.260(6) . ?
N1 C5 1.345(7) . ?
N1 C1 1.345(7) . ?
N2 C10 1.327(8) . ?
N2 C6 1.351(7) . ?
N3 C11 1.348(7) . ?
N3 C15 1.350(7) . ?
N4 C20 1.326(7) . ?
N4 C16 1.348(7) . ?
C1 C2 1.361(8) . ?
C2 C3 1.355(9) . ?
C3 C4 1.382(10) . ?
C4 C5 1.391(8) . ?
C5 C6 1.476(8) . ?
C6 C7 1.384(8) . ?
C7 C8 1.349(10) . ?
C8 C9 1.352(10) . ?
C9 C10 1.405(9) . ?
C11 C12 1.377(10) . ?
C12 C13 1.343(11) . ?
C13 C14 1.366(10) . ?
C14 C15 1.370(8) . ?
C15 C16 1.470(8) . ?
C16 C17 1.398(8) . ?
C17 C18 1.377(11) . ?
C18 C19 1.370(11) . ?
C19 C20 1.384(10) . ?
C21 C22 1.497(7) . ?
C23 O7 1.223(6) . ?
C23 C24 1.508(7) . ?
C25 O9 1.228(7) . ?
C25 C26 1.477(8) . ?
